data_7239063
loop_
_publ_author_name
'Li, Weizuo'
'Yan, Pengfei'
'Hou, Guangfeng'
'Li, Hongfeng'
'Li, Guangming'

_publ_section_title
;
 Near-infrared luminescent hybrid materials -- PMMA doped with a neodymium
 complex: synthesis, structure and photophysical properties
;
_journal_issue 39
_journal_name_full 'RSC Advances'
_journal_page_first 18173
_journal_paper_doi 10.1039/c3ra41594e
_journal_volume 3
_journal_year 2013
_chemical_formula_moiety 'C41 H40 Cl4 F9 O15 Yb'
_chemical_formula_sum 'C41 H40 Cl4 F9 O15 Yb'
_chemical_formula_weight 1258.57
_space_group_IT_number 2
_space_group_name_Hall '-P 1'
_space_group_name_H-M_alt 'P -1'
_symmetry_cell_setting triclinic
_symmetry_space_group_name_Hall '-P 1'
_symmetry_space_group_name_H-M 'P -1'
_atom_sites_solution_hydrogens geom
_atom_sites_solution_primary direct
_atom_sites_solution_secondary difmap
_audit_creation_method SHELXL-97
_cell_angle_alpha 78.47(3)
_cell_angle_beta 88.87(3)
_cell_angle_gamma 70.05(3)
_cell_formula_units_Z 2
_cell_length_a 11.777(2)
_cell_length_b 12.332(3)
_cell_length_c 18.168(4)
_cell_measurement_reflns_used 18635
_cell_measurement_temperature 293(2)
_cell_measurement_theta_max 27.45
_cell_measurement_theta_min 3.01
_cell_volume 2426.8(11)
_computing_cell_refinement 'RAPID-AUTO (Rigaku 1998 <i>RAPID-AUTO</i>)'
_computing_data_collection 'RAPID-AUTO (Rigaku 1998 <i>RAPID-AUTO</i>)'
_computing_data_reduction 'CrystalClear (Rigaku/MSC, 2002)'
_computing_molecular_graphics 'SHELXTL (Sheldrick, 2008)'
_computing_publication_material SHELXL-97
_computing_structure_refinement 'SHELXL-97 (Sheldrick, 2008)'
_computing_structure_solution 'SHELXS-97 (Sheldrick, 2008)'
_diffrn_ambient_temperature 293(2)
_diffrn_measured_fraction_theta_full 0.969
_diffrn_measured_fraction_theta_max 0.969
_diffrn_measurement_device_type 'Rigaku RAXIS-RAPID'
_diffrn_measurement_method '\w scan'
_diffrn_radiation_monochromator graphite
_diffrn_radiation_source 'fine-focus sealed tube'
_diffrn_radiation_type MoK\a
_diffrn_radiation_wavelength 0.71073
_diffrn_reflns_av_R_equivalents 0.0541
_diffrn_reflns_av_sigmaI/netI 0.0771
_diffrn_reflns_limit_h_max 15
_diffrn_reflns_limit_h_min -13
_diffrn_reflns_limit_k_max 14
_diffrn_reflns_limit_k_min -15
_diffrn_reflns_limit_l_max 23
_diffrn_reflns_limit_l_min -23
_diffrn_reflns_number 22968
_diffrn_reflns_theta_full 27.45
_diffrn_reflns_theta_max 27.45
_diffrn_reflns_theta_min 3.02
_diffrn_standards_decay_% 0
_diffrn_standards_interval_count 0
_diffrn_standards_interval_time 0
_diffrn_standards_number 0
_exptl_absorpt_coefficient_mu 2.246
_exptl_absorpt_correction_T_max 0.6450
_exptl_absorpt_correction_T_min 0.4500
_exptl_absorpt_correction_type multi-scan
_exptl_absorpt_process_details 'ABSCOR (Higashi, 1995)'
_exptl_crystal_colour colorless
_exptl_crystal_density_diffrn 1.722
_exptl_crystal_density_method 'not measured'
_exptl_crystal_description block
_exptl_crystal_F_000 1250
_exptl_crystal_size_max 0.42
_exptl_crystal_size_mid 0.22
_exptl_crystal_size_min 0.21
_refine_diff_density_max 2.101
_refine_diff_density_min -1.750
_refine_diff_density_rms 0.154
_refine_ls_extinction_method none
_refine_ls_goodness_of_fit_ref 1.035
_refine_ls_hydrogen_treatment constr
_refine_ls_matrix_type full
_refine_ls_number_parameters 607
_refine_ls_number_reflns 10739
_refine_ls_number_restraints 0
_refine_ls_restrained_S_all 1.035
_refine_ls_R_factor_all 0.0765
_refine_ls_R_factor_gt 0.0564
_refine_ls_shift/su_max 0.001
_refine_ls_shift/su_mean 0.000
_refine_ls_structure_factor_coef Fsqd
_refine_ls_weighting_details 'calc w=1/[\s^2^(Fo^2^)+(0.0878P)^2^+3.9950P] where P=(Fo^2^+2Fc^2^)/3'
_refine_ls_weighting_scheme calc
_refine_ls_wR_factor_gt 0.1425
_refine_ls_wR_factor_ref 0.1592
_reflns_number_gt 8487
_reflns_number_total 10739
_reflns_threshold_expression >2sigma(I)
_cod_data_source_file c3ra41594e.txt
_cod_data_source_block lwz05
_cod_original_cell_volume 2426.8(9)
_cod_database_code 7239063

loop_
_symmetry_equiv_pos_as_xyz
'x, y, z'
'-x, -y, -z'

loop_
_atom_site_label
_atom_site_type_symbol
_atom_site_fract_x
_atom_site_fract_y
_atom_site_fract_z
_atom_site_U_iso_or_equiv
_atom_site_adp_type
_atom_site_occupancy
_atom_site_symmetry_multiplicity
_atom_site_calc_flag
_atom_site_refinement_flags
C1 C 0.7437(6) 0.3121(5) 0.1858(4) 0.0317(12) Uani 1 1 d .
C2 C 0.7464(6) 0.2159(5) 0.1503(4) 0.0360(14) Uani 1 1 d .
C3 C 0.8649(6) 0.1132(6) 0.1742(4) 0.0402(15) Uani 1 1 d .
H3A H 0.8501 0.0422 0.1989 0.048 Uiso 1 1 calc R
H3B H 0.9141 0.0971 0.1316 0.048 Uiso 1 1 calc R
C4 C 0.9239(7) 0.1595(6) 0.2288(4) 0.0411(15) Uani 1 1 d .
C5 C 1.0352(7) 0.1032(6) 0.2707(5) 0.0462(17) Uani 1 1 d .
H5 H 1.0850 0.0278 0.2669 0.055 Uiso 1 1 calc R
C6 C 1.0669(7) 0.1642(7) 0.3170(5) 0.0475(17) Uani 1 1 d .
C7 C 0.9958(7) 0.2785(7) 0.3244(4) 0.0425(16) Uani 1 1 d .
C8 C 0.8869(6) 0.3344(6) 0.2820(4) 0.0379(14) Uani 1 1 d .
H8 H 0.8374 0.4101 0.2854 0.045 Uiso 1 1 calc R
C9 C 0.8545(6) 0.2726(6) 0.2342(4) 0.0349(13) Uani 1 1 d .
C10 C 1.2554(10) 0.0071(10) 0.3579(8) 0.093(4) Uani 1 1 d .
H10A H 1.2185 -0.0509 0.3759 0.140 Uiso 1 1 calc R
H10B H 1.3276 -0.0098 0.3882 0.140 Uiso 1 1 calc R
H10C H 1.2757 0.0053 0.3066 0.140 Uiso 1 1 calc R
C11 C 0.9717(10) 0.4440(8) 0.3801(6) 0.073(3) Uani 1 1 d .
H11A H 0.9693 0.4976 0.3334 0.109 Uiso 1 1 calc R
H11B H 1.0084 0.4648 0.4193 0.109 Uiso 1 1 calc R
H11C H 0.8908 0.4483 0.3924 0.109 Uiso 1 1 calc R
C12 C 0.6518(6) 0.2284(5) 0.1025(4) 0.0353(14) Uani 1 1 d .
C13 C 0.6531(7) 0.1243(6) 0.0671(5) 0.0457(17) Uani 1 1 d .
C14 C 0.5540(6) 0.4126(6) 0.3301(4) 0.0357(14) Uani 1 1 d .
C15 C 0.5952(6) 0.2854(6) 0.3436(4) 0.0393(15) Uani 1 1 d .
C16 C 0.6729(7) 0.2332(7) 0.4169(4) 0.0454(16) Uani 1 1 d .
H16A H 0.6396 0.1833 0.4522 0.055 Uiso 1 1 calc R
H16B H 0.7554 0.1881 0.4080 0.055 Uiso 1 1 calc R
C17 C 0.6661(7) 0.3437(7) 0.4447(4) 0.0421(15) Uani 1 1 d .
C18 C 0.7162(8) 0.3506(7) 0.5119(4) 0.0488(18) Uani 1 1 d .
H18 H 0.7599 0.2827 0.5463 0.059 Uiso 1 1 calc R
C19 C 0.6990(8) 0.4609(7) 0.5260(4) 0.0484(18) Uani 1 1 d .
C20 C 0.6322(7) 0.5644(7) 0.4739(4) 0.0449(16) Uani 1 1 d .
C21 C 0.5839(7) 0.5570(6) 0.4076(4) 0.0413(15) Uani 1 1 d .
H21 H 0.5408 0.6244 0.3727 0.050 Uiso 1 1 calc R
C22 C 0.6018(6) 0.4435(6) 0.3943(4) 0.0396(15) Uani 1 1 d .
C23 C 0.7782(9) 0.3841(9) 0.6529(5) 0.066(3) Uani 1 1 d .
H23A H 0.7117 0.3579 0.6680 0.100 Uiso 1 1 calc R
H23B H 0.8058 0.4087 0.6940 0.100 Uiso 1 1 calc R
H23C H 0.8429 0.3207 0.6390 0.100 Uiso 1 1 calc R
C24 C 0.5631(10) 0.7739(7) 0.4442(6) 0.064(2) Uani 1 1 d .
H24A H 0.6093 0.7782 0.4002 0.096 Uiso 1 1 calc R
H24B H 0.5559 0.8395 0.4671 0.096 Uiso 1 1 calc R
H24C H 0.4840 0.7764 0.4301 0.096 Uiso 1 1 calc R
C25 C 0.5598(6) 0.2262(6) 0.2959(4) 0.0373(14) Uani 1 1 d .
C26 C 0.5862(8) 0.0946(7) 0.3205(5) 0.0506(18) Uani 1 1 d .
C27 C 0.2148(6) 0.6078(5) 0.0419(4) 0.0346(13) Uani 1 1 d .
C28 C 0.1804(6) 0.7101(6) 0.0756(4) 0.0372(14) Uani 1 1 d .
C29 C 0.0587(7) 0.7961(6) 0.0426(5) 0.0456(17) Uani 1 1 d .
H29A H 0.0649 0.8703 0.0162 0.055 Uiso 1 1 calc R
H29B H 0.0005 0.8110 0.0811 0.055 Uiso 1 1 calc R
C30 C 0.0246(6) 0.7317(6) -0.0113(4) 0.0409(15) Uani 1 1 d .
C31 C -0.0825(7) 0.7685(7) -0.0556(5) 0.0456(17) Uani 1 1 d .
H31 H -0.1428 0.8407 -0.0555 0.055 Uiso 1 1 calc R
C32 C -0.0961(7) 0.6938(7) -0.1000(4) 0.0433(16) Uani 1 1 d .
C33 C -0.0016(7) 0.5847(6) -0.1013(4) 0.0397(15) Uani 1 1 d .
C34 C 0.1036(6) 0.5503(6) -0.0582(4) 0.0369(14) Uani 1 1 d .
H34 H 0.1653 0.4795 -0.0594 0.044 Uiso 1 1 calc R
C35 C 0.1157(6) 0.6254(6) -0.0119(4) 0.0349(13) Uani 1 1 d .
C36 C -0.2977(9) 0.8198(9) -0.1422(7) 0.083(3) Uani 1 1 d .
H36A H -0.3243 0.8149 -0.0917 0.124 Uiso 1 1 calc R
H36B H -0.3619 0.8243 -0.1757 0.124 Uiso 1 1 calc R
H36C H -0.2757 0.8889 -0.1568 0.124 Uiso 1 1 calc R
C37 C 0.0599(8) 0.4147(8) -0.1563(5) 0.058(2) Uani 1 1 d .
H37A H 0.1319 0.4300 -0.1728 0.087 Uiso 1 1 calc R
H37B H 0.0318 0.3819 -0.1929 0.087 Uiso 1 1 calc R
H37C H 0.0774 0.3598 -0.1089 0.087 Uiso 1 1 calc R
C38 C 0.2534(6) 0.7226(6) 0.1298(4) 0.0384(14) Uani 1 1 d .
C39 C 0.2095(8) 0.8343(7) 0.1625(5) 0.052(2) Uani 1 1 d .
C40 C 0.8712(19) 0.8328(18) 0.4607(12) 0.156(7) Uiso 1 1 d .
H40A H 0.8886 0.7924 0.5130 0.187 Uiso 1 1 calc R
H40B H 0.7882 0.8868 0.4555 0.187 Uiso 1 1 calc R
C41 C 0.5896(19) 0.7658(19) 0.1484(12) 0.154(7) Uiso 1 1 d .
H41A H 0.5717 0.6944 0.1491 0.184 Uiso 1 1 calc R
H41B H 0.5130 0.8306 0.1428 0.184 Uiso 1 1 calc R
Cl1 Cl 0.9679(8) 0.9108(7) 0.4352(5) 0.220(3) Uiso 1 1 d .
Cl2 Cl 0.8875(8) 0.7363(8) 0.4072(5) 0.223(3) Uiso 1 1 d .
Cl3 Cl 0.6629(6) 0.7521(6) 0.2392(4) 0.174(2) Uiso 1 1 d .
Cl4 Cl 0.6636(4) 0.7870(4) 0.0775(2) 0.1146(11) Uiso 1 1 d .
Yb1 Yb 0.45861(2) 0.45734(2) 0.156559(15) 0.03032(10) Uani 1 1 d .
F1 F 0.5819(7) 0.0711(5) 0.1022(4) 0.095(2) Uani 1 1 d .
F2 F 0.6115(6) 0.1609(5) -0.0041(3) 0.085(2) Uani 1 1 d .
F3 F 0.7604(5) 0.0434(5) 0.0659(4) 0.0785(18) Uani 1 1 d .
F4 F 0.5282(8) 0.0545(5) 0.2790(4) 0.118(3) Uani 1 1 d .
F5 F 0.7033(7) 0.0352(5) 0.3178(6) 0.117(3) Uani 1 1 d .
F6 F 0.5610(8) 0.0602(6) 0.3903(4) 0.102(2) Uani 1 1 d .
F7 F 0.2883(6) 0.8419(6) 0.2079(5) 0.110(3) Uani 1 1 d .
F8 F 0.1138(7) 0.8355(6) 0.2047(4) 0.102(2) Uani 1 1 d .
F9 F 0.1664(7) 0.9335(4) 0.1123(4) 0.092(2) Uani 1 1 d .
O1 O 0.6635(4) 0.4114(4) 0.1794(3) 0.0363(10) Uani 1 1 d .
O2 O 0.5549(4) 0.3173(4) 0.0850(3) 0.0370(10) Uani 1 1 d .
O3 O 1.1740(5) 0.1199(5) 0.3620(4) 0.0643(17) Uani 1 1 d .
O4 O 1.0406(5) 0.3271(5) 0.3729(4) 0.0584(15) Uani 1 1 d .
O5 O 0.5015(4) 0.2734(4) 0.2329(3) 0.0387(10) Uani 1 1 d .
O6 O 0.4899(4) 0.4846(4) 0.2758(3) 0.0372(10) Uani 1 1 d .
O7 O 0.7397(6) 0.4806(6) 0.5903(3) 0.0631(16) Uani 1 1 d .
O8 O 0.6223(6) 0.6676(5) 0.4958(3) 0.0611(16) Uani 1 1 d .
O9 O 0.3548(4) 0.6510(4) 0.1576(3) 0.0405(11) Uani 1 1 d .
O10 O 0.3090(4) 0.5185(4) 0.0564(3) 0.0356(10) Uani 1 1 d .
O11 O -0.1951(5) 0.7172(5) -0.1456(4) 0.0584(15) Uani 1 1 d .
O12 O -0.0320(5) 0.5229(5) -0.1479(3) 0.0530(13) Uani 1 1 d .
O13 O 0.5364(5) 0.5686(4) 0.0609(3) 0.0400(10) Uani 1 1 d .
H131 H 0.5003 0.6229 0.0240 0.060 Uiso 1 1 d R
H132 H 0.6071 0.5316 0.0491 0.060 Uiso 1 1 d R
O14 O 0.2784(4) 0.4428(4) 0.2087(3) 0.0403(11) Uani 1 1 d .
H141 H 0.2592 0.5166 0.2042 0.060 Uiso 1 1 d R
H142 H 0.2187 0.4242 0.1975 0.060 Uiso 1 1 d R
O15 O 0.3033(6) 0.3004(6) 0.3518(3) 0.0623(16) Uani 1 1 d .
H151 H 0.2571 0.3679 0.3567 0.093 Uiso 1 1 d R
H152 H 0.2649 0.2522 0.3613 0.093 Uiso 1 1 d R

loop_
_atom_site_aniso_label
_atom_site_aniso_U_11
_atom_site_aniso_U_22
_atom_site_aniso_U_33
_atom_site_aniso_U_23
_atom_site_aniso_U_13
_atom_site_aniso_U_12
C1 0.027(3) 0.029(3) 0.033(3) -0.006(2) 0.003(2) -0.003(3)
C2 0.033(3) 0.026(3) 0.042(4) -0.009(3) -0.001(3) 0.000(3)
C3 0.035(3) 0.034(3) 0.044(4) -0.013(3) 0.000(3) 0.000(3)
C4 0.041(4) 0.043(4) 0.035(4) -0.007(3) 0.000(3) -0.009(3)
C5 0.038(4) 0.036(3) 0.055(5) -0.006(3) -0.008(3) -0.001(3)
C6 0.031(4) 0.046(4) 0.055(5) -0.002(3) -0.008(3) -0.005(3)
C7 0.039(4) 0.046(4) 0.043(4) -0.006(3) -0.003(3) -0.016(3)
C8 0.028(3) 0.036(3) 0.046(4) -0.008(3) 0.004(3) -0.006(3)
C9 0.025(3) 0.030(3) 0.043(4) -0.002(3) 0.000(3) -0.003(3)
C10 0.060(6) 0.071(7) 0.120(11) -0.013(7) -0.043(7) 0.013(5)
C11 0.074(6) 0.053(5) 0.094(8) -0.030(5) -0.021(6) -0.014(5)
C12 0.036(3) 0.027(3) 0.039(4) -0.010(3) -0.002(3) -0.004(3)
C13 0.040(4) 0.030(3) 0.061(5) -0.015(3) -0.010(3) -0.001(3)
C14 0.034(3) 0.038(3) 0.032(3) -0.009(3) -0.001(3) -0.006(3)
C15 0.043(4) 0.041(4) 0.030(3) -0.004(3) -0.007(3) -0.011(3)
C16 0.049(4) 0.046(4) 0.034(4) -0.004(3) -0.009(3) -0.009(3)
C17 0.051(4) 0.044(4) 0.030(3) -0.004(3) -0.006(3) -0.016(3)
C18 0.058(5) 0.051(4) 0.030(4) 0.001(3) -0.013(3) -0.014(4)
C19 0.057(5) 0.056(4) 0.032(4) -0.009(3) -0.010(3) -0.018(4)
C20 0.046(4) 0.043(4) 0.045(4) -0.015(3) 0.001(3) -0.012(3)
C21 0.044(4) 0.037(3) 0.035(4) -0.009(3) -0.007(3) -0.004(3)
C22 0.038(4) 0.046(4) 0.032(3) -0.007(3) -0.005(3) -0.010(3)
C23 0.074(6) 0.075(6) 0.035(4) -0.012(4) -0.017(4) -0.004(5)
C24 0.087(7) 0.041(4) 0.065(6) -0.014(4) -0.004(5) -0.020(5)
C25 0.032(3) 0.036(3) 0.040(4) -0.004(3) -0.002(3) -0.008(3)
C26 0.055(5) 0.035(4) 0.050(5) 0.000(3) -0.012(4) -0.005(4)
C27 0.036(3) 0.029(3) 0.036(3) -0.002(3) -0.006(3) -0.010(3)
C28 0.037(4) 0.030(3) 0.041(4) -0.009(3) -0.008(3) -0.005(3)
C29 0.037(4) 0.032(3) 0.061(5) -0.011(3) -0.009(3) -0.002(3)
C30 0.039(4) 0.040(4) 0.042(4) -0.004(3) -0.007(3) -0.013(3)
C31 0.036(4) 0.041(4) 0.054(5) -0.002(3) -0.012(3) -0.011(3)
C32 0.040(4) 0.050(4) 0.037(4) 0.006(3) -0.012(3) -0.019(3)
C33 0.047(4) 0.045(4) 0.032(3) -0.004(3) -0.003(3) -0.025(3)
C34 0.033(3) 0.039(3) 0.040(4) -0.008(3) 0.000(3) -0.014(3)
C35 0.033(3) 0.038(3) 0.032(3) 0.002(3) -0.005(3) -0.015(3)
C36 0.060(6) 0.071(7) 0.096(9) -0.012(6) -0.038(6) 0.004(5)
C37 0.063(5) 0.060(5) 0.057(5) -0.022(4) -0.003(4) -0.025(5)
C38 0.042(4) 0.028(3) 0.041(4) -0.009(3) -0.001(3) -0.005(3)
C39 0.057(5) 0.041(4) 0.052(5) -0.018(4) -0.016(4) -0.002(4)
Yb1 0.03126(16) 0.02628(14) 0.02955(15) -0.00582(10) -0.00687(10) -0.00449(11)
F1 0.116(5) 0.067(4) 0.133(6) -0.051(4) 0.048(5) -0.056(4)
F2 0.121(5) 0.059(3) 0.067(4) -0.027(3) -0.037(3) -0.011(3)
F3 0.058(3) 0.063(3) 0.112(5) -0.054(3) -0.014(3) 0.004(3)
F4 0.195(8) 0.050(3) 0.112(6) 0.010(3) -0.086(6) -0.055(5)
F5 0.098(5) 0.043(3) 0.178(8) 0.001(4) 0.014(5) 0.003(3)
F6 0.181(8) 0.063(4) 0.068(4) 0.005(3) 0.017(4) -0.060(5)
F7 0.086(4) 0.075(4) 0.159(7) -0.081(5) -0.059(4) 0.020(3)
F8 0.123(6) 0.086(4) 0.099(5) -0.054(4) 0.042(5) -0.020(4)
F9 0.154(6) 0.032(2) 0.074(4) -0.010(2) -0.024(4) -0.008(3)
O1 0.037(3) 0.027(2) 0.040(3) -0.0045(19) -0.006(2) -0.0053(19)
O2 0.042(3) 0.030(2) 0.034(2) -0.0088(19) -0.009(2) -0.005(2)
O3 0.039(3) 0.055(3) 0.085(5) -0.014(3) -0.033(3) 0.003(3)
O4 0.052(3) 0.054(3) 0.067(4) -0.017(3) -0.025(3) -0.012(3)
O5 0.040(3) 0.035(2) 0.038(3) -0.005(2) -0.006(2) -0.010(2)
O6 0.039(3) 0.033(2) 0.032(2) -0.0072(19) -0.0110(19) -0.003(2)
O7 0.084(4) 0.063(4) 0.042(3) -0.012(3) -0.021(3) -0.024(3)
O8 0.085(4) 0.048(3) 0.052(3) -0.016(3) -0.014(3) -0.020(3)
O9 0.040(3) 0.031(2) 0.043(3) -0.010(2) -0.012(2) 0.000(2)
O10 0.030(2) 0.028(2) 0.042(3) -0.0085(19) -0.0074(19) -0.0007(19)
O11 0.047(3) 0.059(3) 0.067(4) -0.004(3) -0.023(3) -0.019(3)
O12 0.053(3) 0.057(3) 0.054(3) -0.013(3) -0.017(3) -0.022(3)
O13 0.046(3) 0.034(2) 0.036(3) -0.004(2) -0.004(2) -0.011(2)
O14 0.033(2) 0.042(3) 0.046(3) -0.011(2) -0.005(2) -0.012(2)
O15 0.066(4) 0.076(4) 0.058(4) -0.020(3) 0.007(3) -0.037(4)

loop_
_atom_type_symbol
_atom_type_description
_atom_type_scat_dispersion_real
_atom_type_scat_dispersion_imag
_atom_type_scat_source
C C 0.0033 0.0016 'International Tables Vol C Tables 4.2.6.8 and 6.1.1.4'
H H 0.0000 0.0000 'International Tables Vol C Tables 4.2.6.8 and 6.1.1.4'
Yb Yb -0.3850 5.5486 'International Tables Vol C Tables 4.2.6.8 and 6.1.1.4'
F F 0.0171 0.0103 'International Tables Vol C Tables 4.2.6.8 and 6.1.1.4'
O O 0.0106 0.0060 'International Tables Vol C Tables 4.2.6.8 and 6.1.1.4'
Cl Cl 0.1484 0.1585 'International Tables Vol C Tables 4.2.6.8 and 6.1.1.4'

loop_
_geom_angle_atom_site_label_1
_geom_angle_atom_site_label_2
_geom_angle_atom_site_label_3
_geom_angle
O1 C1 C2 128.5(6)
O1 C1 C9 123.9(6)
C2 C1 C9 107.6(5)
C12 C2 C1 120.0(6)
C12 C2 C3 130.8(6)
C1 C2 C3 109.2(5)
C4 C3 C2 101.9(5)
C4 C3 H3A 111.4
C2 C3 H3A 111.4
C4 C3 H3B 111.4
C2 C3 H3B 111.4
H3A C3 H3B 109.2
C9 C4 C5 119.6(6)
C9 C4 C3 111.6(6)
C5 C4 C3 128.9(7)
C6 C5 C4 117.2(7)
C6 C5 H5 121.4
C4 C5 H5 121.4
C5 C6 O3 123.7(7)
C5 C6 C7 123.8(7)
O3 C6 C7 112.5(7)
O4 C7 C8 124.7(7)
O4 C7 C6 116.5(7)
C8 C7 C6 118.8(6)
C7 C8 C9 117.5(6)
C7 C8 H8 121.2
C9 C8 H8 121.2
C4 C9 C8 123.0(6)
C4 C9 C1 109.6(6)
C8 C9 C1 127.3(6)
O3 C10 H10A 109.5
O3 C10 H10B 109.5
H10A C10 H10B 109.5
O3 C10 H10C 109.5
H10A C10 H10C 109.5
H10B C10 H10C 109.5
O4 C11 H11A 109.5
O4 C11 H11B 109.5
H11A C11 H11B 109.5
O4 C11 H11C 109.5
H11A C11 H11C 109.5
H11B C11 H11C 109.5
O2 C12 C2 127.4(5)
O2 C12 C13 112.7(6)
C2 C12 C13 119.7(6)
F1 C13 F3 107.6(7)
F1 C13 F2 106.3(7)
F3 C13 F2 105.1(7)
F1 C13 C12 110.7(7)
F3 C13 C12 115.4(6)
F2 C13 C12 111.3(6)
O6 C14 C15 128.1(6)
O6 C14 C22 125.3(6)
C15 C14 C22 106.6(6)
C25 C15 C14 121.8(6)
C25 C15 C16 128.2(6)
C14 C15 C16 109.9(6)
C17 C16 C15 101.7(6)
C17 C16 H16A 111.4
C15 C16 H16A 111.4
C17 C16 H16B 111.4
C15 C16 H16B 111.4
H16A C16 H16B 109.3
C22 C17 C18 120.9(7)
C22 C17 C16 111.3(6)
C18 C17 C16 127.8(7)
C19 C18 C17 118.2(7)
C19 C18 H18 120.9
C17 C18 H18 120.9
O7 C19 C18 124.3(7)
O7 C19 C20 114.6(7)
C18 C19 C20 121.1(6)
C21 C20 O8 125.2(7)
C21 C20 C19 120.4(6)
O8 C20 C19 114.4(6)
C20 C21 C22 117.8(7)
C20 C21 H21 121.1
C22 C21 H21 121.1
C17 C22 C21 121.7(6)
C17 C22 C14 110.3(6)
C21 C22 C14 128.0(6)
O7 C23 H23A 109.5
O7 C23 H23B 109.5
H23A C23 H23B 109.5
O7 C23 H23C 109.5
H23A C23 H23C 109.5
H23B C23 H23C 109.5
O8 C24 H24A 109.5
O8 C24 H24B 109.5
H24A C24 H24B 109.5
O8 C24 H24C 109.5
H24A C24 H24C 109.5
H24B C24 H24C 109.5
O5 C25 C15 125.6(6)
O5 C25 C26 115.2(6)
C15 C25 C26 119.2(6)
F4 C26 F6 105.9(8)
F4 C26 F5 107.3(8)
F6 C26 F5 104.3(8)
F4 C26 C25 113.0(7)
F6 C26 C25 114.8(7)
F5 C26 C25 110.9(7)
O10 C27 C28 127.6(6)
O10 C27 C35 125.6(6)
C28 C27 C35 106.8(6)
C38 C28 C27 122.3(6)
C38 C28 C29 127.5(6)
C27 C28 C29 110.2(5)
C28 C29 C30 102.2(5)
C28 C29 H29A 111.3
C30 C29 H29A 111.3
C28 C29 H29B 111.3
C30 C29 H29B 111.3
H29A C29 H29B 109.2
C35 C30 C31 121.7(6)
C35 C30 C29 110.9(6)
C31 C30 C29 127.4(7)
C32 C31 C30 117.7(7)
C32 C31 H31 121.1
C30 C31 H31 121.1
O11 C32 C31 124.4(7)
O11 C32 C33 115.0(6)
C31 C32 C33 120.6(6)
C34 C33 O12 126.9(7)
C34 C33 C32 121.1(6)
O12 C33 C32 112.0(6)
C33 C34 C35 118.1(7)
C33 C34 H34 121.0
C35 C34 H34 121.0
C30 C35 C34 120.8(6)
C30 C35 C27 109.8(6)
C34 C35 C27 129.4(6)
O11 C36 H36A 109.5
O11 C36 H36B 109.5
H36A C36 H36B 109.5
O11 C36 H36C 109.5
H36A C36 H36C 109.5
H36B C36 H36C 109.5
O12 C37 H37A 109.5
O12 C37 H37B 109.5
H37A C37 H37B 109.5
O12 C37 H37C 109.5
H37A C37 H37C 109.5
H37B C37 H37C 109.5
O9 C38 C28 127.6(6)
O9 C38 C39 113.7(6)
C28 C38 C39 118.7(6)
F7 C39 F9 109.8(7)
F7 C39 F8 104.3(8)
F9 C39 F8 102.5(8)
F7 C39 C38 113.8(7)
F9 C39 C38 114.9(7)
F8 C39 C38 110.3(7)
Cl2 C40 Cl1 110.1(13)
Cl2 C40 H40A 109.6
Cl1 C40 H40A 109.6
Cl2 C40 H40B 109.6
Cl1 C40 H40B 109.6
H40A C40 H40B 108.2
Cl4 C41 Cl3 115.9(12)
Cl4 C41 H41A 108.3
Cl3 C41 H41A 108.3
Cl4 C41 H41B 108.3
Cl3 C41 H41B 108.3
H41A C41 H41B 107.4
O9 Yb1 O5 139.91(18)
O9 Yb1 O1 111.20(16)
O5 Yb1 O1 80.91(16)
O9 Yb1 O6 73.11(17)
O5 Yb1 O6 75.40(16)
O1 Yb1 O6 71.52(17)
O9 Yb1 O2 147.14(18)
O5 Yb1 O2 72.26(17)
O1 Yb1 O2 74.01(16)
O6 Yb1 O2 135.61(16)
O9 Yb1 O14 79.74(18)
O5 Yb1 O14 71.38(17)
O1 Yb1 O14 145.08(17)
O6 Yb1 O14 81.06(17)
O2 Yb1 O14 115.30(16)
O9 Yb1 O13 73.70(18)
O5 Yb1 O13 143.12(18)
O1 Yb1 O13 69.61(17)
O6 Yb1 O13 113.54(16)
O2 Yb1 O13 78.53(16)
O14 Yb1 O13 143.53(18)
O9 Yb1 O10 75.63(15)
O5 Yb1 O10 119.08(15)
O1 Yb1 O10 141.63(17)
O6 Yb1 O10 141.93(16)
O2 Yb1 O10 81.38(15)
O14 Yb1 O10 72.43(17)
O13 Yb1 O10 77.04(16)
O9 Yb1 H141 59.3
O5 Yb1 H141 89.4
O1 Yb1 H141 147.4
O6 Yb1 H141 75.9
O2 Yb1 H141 132.4
O14 Yb1 H141 20.4
O13 Yb1 H141 127.2
O10 Yb1 H141 69.7
C1 O1 Yb1 126.8(4)
C12 O2 Yb1 128.0(4)
C6 O3 C10 118.0(7)
C7 O4 C11 117.6(6)
C25 O5 Yb1 132.4(4)
C14 O6 Yb1 129.0(4)
C19 O7 C23 117.5(7)
C20 O8 C24 117.0(6)
C38 O9 Yb1 133.8(4)
C27 O10 Yb1 130.2(4)
C32 O11 C36 118.1(7)
C33 O12 C37 116.3(6)
Yb1 O13 H131 130.2
Yb1 O13 H132 114.3
H131 O13 H132 109.1
Yb1 O14 H141 83.3
Yb1 O14 H142 138.9
H141 O14 H142 111.6
H151 O15 H152 109.1

loop_
_geom_bond_atom_site_label_1
_geom_bond_atom_site_label_2
_geom_bond_distance
C1 O1 1.250(7)
C1 C2 1.451(8)
C1 C9 1.467(9)
C2 C12 1.374(9)
C2 C3 1.529(9)
C3 C4 1.522(9)
C3 H3A 0.9700
C3 H3B 0.9700
C4 C9 1.377(9)
C4 C5 1.409(10)
C5 C6 1.368(11)
C5 H5 0.9300
C6 O3 1.396(9)
C6 C7 1.404(11)
C7 O4 1.364(8)
C7 C8 1.391(10)
C8 C9 1.399(9)
C8 H8 0.9300
C10 O3 1.410(12)
C10 H10A 0.9600
C10 H10B 0.9600
C10 H10C 0.9600
C11 O4 1.423(10)
C11 H11A 0.9600
C11 H11B 0.9600
C11 H11C 0.9600
C12 O2 1.276(8)
C12 C13 1.541(8)
C13 F1 1.314(10)
C13 F3 1.319(9)
C13 F2 1.326(10)
C14 O6 1.246(8)
C14 C15 1.445(9)
C14 C22 1.474(9)
C15 C25 1.391(9)
C15 C16 1.526(9)
C16 C17 1.522(10)
C16 H16A 0.9700
C16 H16B 0.9700
C17 C22 1.367(10)
C17 C18 1.396(9)
C18 C19 1.381(11)
C18 H18 0.9300
C19 O7 1.368(8)
C19 C20 1.416(11)
C20 C21 1.374(10)
C20 O8 1.375(8)
C21 C22 1.412(9)
C21 H21 0.9300
C23 O7 1.423(11)
C23 H23A 0.9600
C23 H23B 0.9600
C23 H23C 0.9600
C24 O8 1.413(11)
C24 H24A 0.9600
C24 H24B 0.9600
C24 H24C 0.9600
C25 O5 1.269(8)
C25 C26 1.517(10)
C26 F4 1.296(9)
C26 F6 1.317(10)
C26 F5 1.327(11)
C27 O10 1.256(8)
C27 C28 1.443(9)
C27 C35 1.467(8)
C28 C38 1.385(9)
C28 C29 1.511(9)
C29 C30 1.515(9)
C29 H29A 0.9700
C29 H29B 0.9700
C30 C35 1.385(10)
C30 C31 1.396(9)
C31 C32 1.388(10)
C31 H31 0.9300
C32 O11 1.357(8)
C32 C33 1.428(11)
C33 C34 1.369(9)
C33 O12 1.372(8)
C34 C35 1.410(9)
C34 H34 0.9300
C36 O11 1.431(12)
C36 H36A 0.9600
C36 H36B 0.9600
C36 H36C 0.9600
C37 O12 1.437(10)
C37 H37A 0.9600
C37 H37B 0.9600
C37 H37C 0.9600
C38 O9 1.259(8)
C38 C39 1.532(9)
C39 F7 1.293(9)
C39 F9 1.317(10)
C39 F8 1.349(11)
C40 Cl2 1.643(19)
C40 Cl1 1.728(19)
C40 H40A 0.9700
C40 H40B 0.9700
C41 Cl4 1.57(2)
C41 Cl3 1.83(2)
C41 H41A 0.9700
C41 H41B 0.9700
Yb1 O9 2.285(5)
Yb1 O5 2.305(5)
Yb1 O1 2.309(5)
Yb1 O6 2.313(4)
Yb1 O2 2.337(4)
Yb1 O14 2.356(5)
Yb1 O13 2.363(5)
Yb1 O10 2.378(4)
Yb1 H141 2.4086
O13 H131 0.8469
O13 H132 0.8489
O14 H141 0.8469
O14 H142 0.8500
O15 H151 0.8460
O15 H152 0.8519

loop_
_geom_hbond_atom_site_label_D
_geom_hbond_atom_site_label_H
_geom_hbond_atom_site_label_A
_geom_hbond_distance_DH
_geom_hbond_distance_HA
_geom_hbond_distance_DA
_geom_hbond_angle_DHA
_geom_hbond_site_symmetry_A
O15 H152 O4 0.85 2.50 3.022(8) 120.1 1_455
O15 H152 O3 0.85 2.23 3.073(8) 168.0 1_455
O15 H151 O7 0.85 2.28 2.973(8) 139.7 2_666
O14 H142 O11 0.85 2.24 2.906(7) 135.5 2_565
O14 H142 O12 0.85 2.22 2.987(7) 149.7 2_565
O14 H141 O9 0.85 2.32 2.976(7) 134.0 .
O13 H132 O10 0.85 2.24 2.905(7) 135.4 2_665
O13 H131 F2 0.85 2.49 3.156(8) 135.9 2_665
O13 H131 O2 0.85 2.01 2.785(7) 152.3 2_665
